data_2100258
loop_
_publ_author_name
'Redhammer, G. J.'
'Tippelt, G.'
'Merz, M.'
'Roth, G.'
'Treutmann, W.'
'Amthauer, G.'

_publ_section_title
;
 Structure of the clinopyroxene-type compound CaCuGe~2~O~6~ between 15
 and 800K
;
_journal_coeditor_code WS5021
_journal_issue 4
_journal_name_full 'Acta Crystallographica Section B'
_journal_page_first 367
_journal_page_last 380
_journal_paper_doi 10.1107/S0108768105013455
_journal_volume 61
_journal_year 2005
_chemical_formula_moiety 'Ca Cu Ge2 O6'
_chemical_formula_sum 'Ca Cu Ge2 O6'
_chemical_formula_weight 344.8
_space_group_IT_number 15
_symmetry_cell_setting monoclinic
_symmetry_space_group_name_Hall '-C 2yc'
_symmetry_space_group_name_H-M 'C 1 2/c 1'
_audit_creation_method 'WinGX routine CIF_UPDATE'
_cell_angle_alpha 90
_cell_angle_beta 107.072(11)
_cell_angle_gamma 90
_cell_formula_units_Z 4
_cell_length_a 10.2405(12)
_cell_length_b 9.1780(8)
_cell_length_c 5.4003(7)
_cell_measurement_reflns_used 1642
_cell_measurement_temperature 729(2)
_cell_measurement_theta_max 27.8
_cell_measurement_theta_min 3.03
_cell_volume 485.19(10)
_computing_cell_refinement 'Stoe X-Area (Stoe & Cie, 1998)'
_computing_data_collection 'Stoe X-Area (Stoe & Cie, 1998)'
_computing_data_reduction 'Stoe X-Area (Stoe & Cie, 1998)'
_computing_molecular_graphics 'Diamond 2.0e (Berndt & Brandenburg, 1996)'
_computing_publication_material 'WinGX 1.64.05 (Farrugia, 1999)'
_computing_structure_refinement 'SHELXL-97 (Sheldrick, 1997)'
_computing_structure_solution 'SHELXS-97 (Sheldrick, 1997)'
_diffrn_ambient_temperature 873
_diffrn_detector_area_resol_mean 6.67
_diffrn_measured_fraction_theta_full 0.847
_diffrn_measured_fraction_theta_max 0.847
_diffrn_measurement_device '1-circle goniometer'
_diffrn_measurement_device_type 'STOE IPDS 1'
_diffrn_measurement_method 'rotation method'
_diffrn_radiation_monochromator 'plane graphite'
_diffrn_radiation_type 'Mo K\a'
_diffrn_radiation_wavelength 0.71073
_diffrn_reflns_av_R_equivalents 0.0569
_diffrn_reflns_limit_h_max 13
_diffrn_reflns_limit_h_min -13
_diffrn_reflns_limit_k_max 12
_diffrn_reflns_limit_k_min -12
_diffrn_reflns_limit_l_max 6
_diffrn_reflns_limit_l_min -6
_diffrn_reflns_number 1641
_diffrn_reflns_theta_full 28.05
_diffrn_reflns_theta_max 28.05
_diffrn_reflns_theta_min 3.04
_diffrn_standards_decay_% 0
_diffrn_standards_interval_count 0
_diffrn_standards_interval_time 0
_diffrn_standards_number 0
_exptl_absorpt_coefficient_mu 17.663
_exptl_absorpt_correction_T_max 0.172
_exptl_absorpt_correction_T_min 0.102
_exptl_absorpt_correction_type empirical
_exptl_crystal_colour 'pale green'
_exptl_crystal_density_diffrn 4.72
_exptl_crystal_density_method 'not measured'
_exptl_crystal_description cuboid
_exptl_crystal_F_000 644
_exptl_crystal_size_max 0.14
_exptl_crystal_size_mid 0.13
_exptl_crystal_size_min 0.10
_refine_diff_density_max 0.729
_refine_diff_density_min -0.614
_refine_ls_extinction_coef 0.0055(5)
_refine_ls_extinction_expression Fc^*^=kFc[1+0.001xFc^2^\l^3^/sin(2\q)]^-1/4^
_refine_ls_extinction_method SHELXL
_refine_ls_goodness_of_fit_ref 0.937
_refine_ls_hydrogen_treatment none
_refine_ls_matrix_type full
_refine_ls_number_parameters 48
_refine_ls_number_reflns 500
_refine_ls_number_restraints 0
_refine_ls_restrained_S_all 0.937
_refine_ls_R_factor_gt 0.026
_refine_ls_shift/su_max 0
_refine_ls_structure_factor_coef Fsqd
_refine_ls_weighting_details 'calc w=1/[\s^2^(Fo^2^)+(0.0203P)^2^+0.0000P] where P=(Fo^2^+2Fc^2^)/3'
_refine_ls_weighting_scheme calc
_refine_ls_wR_factor_ref 0.052
_reflns_number_gt 374
_reflns_number_total 500
_reflns_threshold_expression >2sigma(I)
_cod_data_source_file ws5021.cif
_cod_data_source_block cacu_729K
_cod_original_cell_volume 485.19(9)
_cod_original_sg_symbol_H-M 'C 2/c'
_cod_database_code 2100258

loop_
_symmetry_equiv_pos_as_xyz
'x, y, z'
'-x, y, -z+1/2'
'x+1/2, y+1/2, z'
'-x+1/2, y+1/2, -z+1/2'
'-x, -y, -z'
'x, -y, z-1/2'
'-x+1/2, -y+1/2, -z'
'x+1/2, -y+1/2, z-1/2'

loop_
_atom_site_label
_atom_site_fract_x
_atom_site_fract_y
_atom_site_fract_z
_atom_site_U_iso_or_equiv
_atom_site_adp_type
_atom_site_calc_flag
_atom_site_refinement_flags
_atom_site_occupancy
_atom_site_disorder_assembly
_atom_site_disorder_group
_atom_site_type_symbol
Ca 0 0.30077(17) 0.25 0.0207(4) Uani d S 1 . . Ca
Cu 0 0.90638(11) 0.25 0.0159(2) Uani d S 1 . . Cu
Ge 0.28308(5) 0.09741(6) 0.21294(11) 0.01320(19) Uani d . 1 . . Ge
O1 0.1064(3) 0.0916(5) 0.1211(8) 0.0195(8) Uani d . 1 . . O
O2 0.3599(4) 0.2586(4) 0.3324(9) 0.0301(11) Uani d . 1 . . O
O3 0.3558(4) 0.0266(5) -0.0208(8) 0.0204(9) Uani d . 1 . . O

loop_
_atom_site_aniso_label
_atom_site_aniso_U_11
_atom_site_aniso_U_22
_atom_site_aniso_U_33
_atom_site_aniso_U_12
_atom_site_aniso_U_13
_atom_site_aniso_U_23
Ca 0.0253(8) 0.0193(8) 0.0164(9) 0 0.0045(7) 0
Cu 0.0153(4) 0.0212(4) 0.0095(5) 0 0.0010(4) 0
Ge 0.0111(3) 0.0172(3) 0.0112(3) 0.0004(2) 0.0030(2) -0.0016(3)
O1 0.0096(14) 0.035(2) 0.012(2) 0.0061(17) -0.0009(15) 0.0016(18)
O2 0.036(2) 0.023(2) 0.029(3) -0.0069(16) 0.005(2) -0.0091(18)
O3 0.0146(17) 0.031(2) 0.015(2) 0.0009(15) 0.0028(17) -0.0097(17)

loop_
_atom_type_symbol
_atom_type_description
_atom_type_scat_dispersion_real
_atom_type_scat_dispersion_imag
_atom_type_scat_source
O O 0.0106 0.006 'International Tables Vol C Tables 4.2.6.8 and 6.1.1.4'
Ca Ca 0.2262 0.3064 'International Tables Vol C Tables 4.2.6.8 and 6.1.1.4'
Cu Cu 0.3201 1.2651 'International Tables Vol C Tables 4.2.6.8 and 6.1.1.4'
Ge Ge 0.1547 1.8001 'International Tables Vol C Tables 4.2.6.8 and 6.1.1.4'

loop_
_geom_angle_atom_site_label_1
_geom_angle_atom_site_label_2
_geom_angle_atom_site_label_3
_geom_angle_site_symmetry_1
_geom_angle_site_symmetry_3
_geom_angle
O2 Ca O2 8_455 7_556 153.2(2)
O2 Ca O1 8_455 2 83.81(15)
O2 Ca O1 7_556 2 74.87(13)
O2 Ca O1 8_455 . 74.87(13)
O2 Ca O1 7_556 . 83.81(15)
O1 Ca O1 2 . 74.3(2)
O2 Ca O3 8_455 7 87.61(13)
O2 Ca O3 7_556 7 108.25(13)
O1 Ca O3 2 7 162.63(14)
O1 Ca O3 . 7 88.90(13)
O2 Ca O3 8_455 8_456 108.25(13)
O2 Ca O3 7_556 8_456 87.61(13)
O1 Ca O3 2 8_456 88.90(13)
O1 Ca O3 . 8_456 162.62(14)
O3 Ca O3 7 8_456 108.17(17)
O2 Ca O3 8_455 4 140.91(14)
O2 Ca O3 7_556 4 65.02(12)
O1 Ca O3 2 4 132.42(13)
O1 Ca O3 . 4 122.99(11)
O3 Ca O3 7 4 60.93(6)
O3 Ca O3 8_456 4 65.71(13)
O2 Ca O3 8_455 3_455 65.02(12)
O2 Ca O3 7_556 3_455 140.91(14)
O1 Ca O3 2 3_455 122.99(11)
O1 Ca O3 . 3_455 132.42(13)
O3 Ca O3 7 3_455 65.71(13)
O3 Ca O3 8_456 3_455 60.93(6)
O3 Ca O3 4 3_455 80.25(16)
O2 Ca Ge 8_455 7_556 172.79(12)
O2 Ca Ge 7_556 7_556 30.88(10)
O1 Ca Ge 2 7_556 102.78(9)
O1 Ca Ge . 7_556 103.88(8)
O3 Ca Ge 7 7_556 85.26(8)
O3 Ca Ge 8_456 7_556 75.12(8)
O3 Ca Ge 4 7_556 34.14(8)
O3 Ca Ge 3_455 7_556 112.66(9)
O2 Ca Ge 8_455 8_455 30.88(10)
O2 Ca Ge 7_556 8_455 172.79(12)
O1 Ca Ge 2 8_455 103.88(8)
O1 Ca Ge . 8_455 102.78(9)
O3 Ca Ge 7 8_455 75.12(8)
O3 Ca Ge 8_456 8_455 85.26(8)
O3 Ca Ge 4 8_455 112.66(9)
O3 Ca Ge 3_455 8_455 34.14(8)
Ge Ca Ge 7_556 8_455 146.37(6)
O2 Ca Cu 8_455 5_565 39.63(11)
O2 Ca Cu 7_556 5_565 120.25(12)
O1 Ca Cu 2 5_565 83.45(11)
O1 Ca Cu . 5_565 36.52(9)
O3 Ca Cu 7 5_565 80.32(8)
O3 Ca Cu 8_456 5_565 147.52(8)
O3 Ca Cu 4 5_565 138.65(9)
O3 Ca Cu 3_455 5_565 97.46(8)
Ge Ca Cu 7_556 5_565 137.35(2)
Ge Ca Cu 8_455 5_565 66.267(17)
O2 Ca Cu 8_455 5_566 120.25(12)
O2 Ca Cu 7_556 5_566 39.63(11)
O1 Ca Cu 2 5_566 36.52(9)
O1 Ca Cu . 5_566 83.45(11)
O3 Ca Cu 7 5_566 147.52(7)
O3 Ca Cu 8_456 5_566 80.32(8)
O3 Ca Cu 4 5_566 97.46(8)
O3 Ca Cu 3_455 5_566 138.65(9)
Ge Ca Cu 7_556 5_566 66.268(17)
Ge Ca Cu 8_455 5_566 137.35(2)
Cu Ca Cu 5_565 5_566 109.70(6)
O1 Cu O1 6_566 5_565 178.9(2)
O1 Cu O2 6_566 3_455 89.94(17)
O1 Cu O2 5_565 3_455 90.76(17)
O1 Cu O2 6_566 4 90.76(17)
O1 Cu O2 5_565 4 89.94(17)
O2 Cu O2 3_455 4 100.2(2)
O1 Cu O1 6_566 1_565 97.71(13)
O1 Cu O1 5_565 1_565 81.45(15)
O2 Cu O1 3_455 1_565 167.22(14)
O2 Cu O1 4 1_565 89.96(16)
O1 Cu O1 6_566 2_565 81.45(15)
O1 Cu O1 5_565 2_565 97.71(13)
O2 Cu O1 3_455 2_565 89.96(16)
O2 Cu O1 4 2_565 167.22(14)
O1 Cu O1 1_565 2_565 81.1(2)
O1 Cu Ca 6_566 5_565 134.50(12)
O1 Cu Ca 5_565 5_565 46.37(12)
O2 Cu Ca 3_455 5_565 88.03(13)
O2 Cu Ca 4 5_565 45.24(12)
O1 Cu Ca 1_565 5_565 93.79(11)
O1 Cu Ca 2_565 5_565 143.96(9)
O1 Cu Ca 6_566 5_566 46.37(12)
O1 Cu Ca 5_565 5_566 134.50(12)
O2 Cu Ca 3_455 5_566 45.24(12)
O2 Cu Ca 4 5_566 88.03(13)
O1 Cu Ca 1_565 5_566 143.96(9)
O1 Cu Ca 2_565 5_566 93.79(11)
Ca Cu Ca 5_565 5_566 109.70(6)
O1 Cu Ca 6_566 1_565 89.46(12)
O1 Cu Ca 5_565 1_565 89.46(12)
O2 Cu Ca 3_455 1_565 129.90(12)
O2 Cu Ca 4 1_565 129.90(12)
O1 Cu Ca 1_565 1_565 40.56(10)
O1 Cu Ca 2_565 1_565 40.56(10)
Ca Cu Ca 5_565 1_565 125.15(3)
Ca Cu Ca 5_566 1_565 125.15(3)
O2 Ge O1 . . 117.45(19)
O2 Ge O3 . . 110.1(2)
O1 Ge O3 . . 114.10(18)
O2 Ge O3 . 6_556 102.0(2)
O1 Ge O3 . 6_556 111.05(18)
O3 Ge O3 . 6_556 100.05(12)
O2 Ge Ca . 7_556 44.96(15)
O1 Ge Ca . 7_556 130.66(14)
O3 Ge Ca . 7_556 115.14(11)
O3 Ge Ca 6_556 7_556 57.02(13)
O2 Ge Ca . 3_545 116.09(15)
O1 Ge Ca . 3_545 126.00(14)
O3 Ge Ca . 3_545 50.06(13)
O3 Ge Ca 6_556 3_545 49.99(14)
Ca Ge Ca 7_556 3_545 85.16(3)
O2 Ge Ca . . 79.29(15)
O1 Ge Ca . . 38.71(14)
O3 Ge Ca . . 140.02(12)
O3 Ge Ca 6_556 . 116.31(14)
Ca Ge Ca 7_556 . 99.036(19)
Ca Ge Ca 3_545 . 159.73(4)
Ge O1 Cu . 5_565 120.5(2)
Ge O1 Cu . 1_545 119.9(2)
Cu O1 Cu 5_565 1_545 98.55(15)
Ge O1 Ca . . 114.6(2)
Cu O1 Ca 5_565 . 97.11(14)
Cu O1 Ca 1_545 . 102.29(15)
Ge O2 Cu . 3_545 137.8(3)
Ge O2 Ca . 7_556 104.2(2)
Cu O2 Ca 3_545 7_556 95.13(15)
Ge O3 Ge . 6 129.5(2)
Ge O3 Ca . 7 120.88(19)
Ge O3 Ca 6 7 99.06(18)
Ge O3 Ca . 3_545 99.95(18)
Ge O3 Ca 6 3_545 88.84(16)
Ca O3 Ca 7 3_545 114.29(13)

loop_
_geom_bond_atom_site_label_1
_geom_bond_atom_site_label_2
_geom_bond_site_symmetry_2
_geom_bond_distance
_geom_bond_publ_flag
Ca O2 8_455 2.354(4) ?
Ca O2 7_556 2.354(4) ?
Ca O1 2 2.409(4) ?
Ca O1 . 2.409(4) ?
Ca O3 7 2.701(4) ?
Ca O3 8_456 2.701(4) ?
Ca O3 4 2.711(4) ?
Ca O3 3_455 2.711(4) ?
Ca Ge 7_556 3.2306(8) ?
Ca Ge 8_455 3.2306(8) ?
Ca Cu 5_565 3.3023(12) ?
Ca Cu 5_566 3.3023(12) ?
Cu O1 6_566 1.980(4) ?
Cu O1 5_565 1.980(4) ?
Cu O2 3_455 2.115(5) ?
Cu O2 4 2.115(5) ?
Cu O1 1_565 2.237(4) ?
Cu O1 2_565 2.237(4) ?
Cu Ca 5_565 3.3023(12) ?
Cu Ca 5_566 3.3023(12) ?
Cu Ca 1_565 3.6197(17) ?
Ge O2 . 1.710(4) ?
Ge O1 . 1.731(3) ?
Ge O3 . 1.767(4) ?
Ge O3 6_556 1.813(4) ?
Ge Ca 7_556 3.2306(8) ?
Ge Ca 3_545 3.4822(13) ?
O1 Cu 5_565 1.980(4) ?
O1 Cu 1_545 2.237(4) ?
O2 Cu 3_545 2.115(4) ?
O2 Ca 7_556 2.354(4) ?
O3 Ge 6 1.813(4) ?
O3 Ca 7 2.701(4) ?
O3 Ca 3_545 2.711(4) ?
